data_4347305
loop_
_publ_author_name
'Kendall, Alexander J.'
'Zakharov, Lev N.'
'Tyler, David R.'

_publ_section_title
;
 Steric and Electronic Influences of Buchwald-Type Alkyl-JohnPhos Ligands.
;
_journal_issue 6
_journal_name_full 'Inorganic chemistry'
_journal_page_first 3079
_journal_page_last 3090
_journal_paper_doi 10.1021/acs.inorgchem.5b02996
_journal_volume 55
_journal_year 2016
_chemical_formula_sum 'C36 H46 Cl2 P2 Pd'
_chemical_formula_weight 717.97
_space_group_crystal_system triclinic
_space_group_IT_number 2
_space_group_name_Hall '-P 1'
_space_group_name_H-M_alt 'P -1'
_atom_sites_solution_hydrogens geom
_audit_creation_method SHELXL-2013
_cell_angle_alpha 71.824(3)
_cell_angle_beta 73.300(3)
_cell_angle_gamma 70.806(3)
_cell_formula_units_Z 2
_cell_length_a 11.0565(18)
_cell_length_b 12.827(2)
_cell_length_c 13.891(2)
_cell_measurement_reflns_used 3365
_cell_measurement_temperature 173(2)
_cell_measurement_theta_max 22.10
_cell_measurement_theta_min 2.27
_cell_volume 1729.8(5)
_computing_cell_refinement 'Bruker SAINT'
_computing_data_collection 'Bruker APEX2'
_computing_data_reduction 'Bruker SAINT'
_computing_molecular_graphics 'Bruker SHELXTL'
_computing_publication_material 'Bruker SHELXTL'
_computing_structure_refinement 'SHELXL-2013 (Sheldrick 2013)'
_computing_structure_solution 'SHELXS-97 (Sheldrick 2008)'
_diffrn_ambient_temperature 173(2)
_diffrn_measured_fraction_theta_full 1.000
_diffrn_measured_fraction_theta_max 0.995
_diffrn_measurement_device_type 'Bruker APEX-II CCD'
_diffrn_measurement_method '\f and \w scans'
_diffrn_radiation_type MoK\a
_diffrn_radiation_wavelength 0.71073
_diffrn_reflns_av_R_equivalents 0.0971
_diffrn_reflns_av_unetI/netI 0.0964
_diffrn_reflns_Laue_measured_fraction_full 1.000
_diffrn_reflns_Laue_measured_fraction_max 0.995
_diffrn_reflns_limit_h_max 14
_diffrn_reflns_limit_h_min -14
_diffrn_reflns_limit_k_max 16
_diffrn_reflns_limit_k_min -17
_diffrn_reflns_limit_l_max 18
_diffrn_reflns_limit_l_min -18
_diffrn_reflns_number 35568
_diffrn_reflns_point_group_measured_fraction_full 1.000
_diffrn_reflns_point_group_measured_fraction_max 0.995
_diffrn_reflns_theta_full 25.242
_diffrn_reflns_theta_max 28.162
_diffrn_reflns_theta_min 1.577
_diffrn_source 'sealed tube'
_exptl_absorpt_coefficient_mu 0.807
_exptl_absorpt_correction_T_max 0.7457
_exptl_absorpt_correction_T_min 0.7049
_exptl_absorpt_correction_type multi-scan
_exptl_absorpt_process_details SADABS
_exptl_crystal_colour yellow
_exptl_crystal_density_diffrn 1.378
_exptl_crystal_description cut-block
_exptl_crystal_F_000 744
_exptl_crystal_size_max 0.140
_exptl_crystal_size_mid 0.130
_exptl_crystal_size_min 0.070
_refine_diff_density_max 0.559
_refine_diff_density_min -0.986
_refine_diff_density_rms 0.113
_refine_ls_extinction_method none
_refine_ls_goodness_of_fit_ref 1.017
_refine_ls_hydrogen_treatment constr
_refine_ls_matrix_type full
_refine_ls_number_parameters 370
_refine_ls_number_reflns 8457
_refine_ls_number_restraints 0
_refine_ls_restrained_S_all 1.017
_refine_ls_R_factor_all 0.0955
_refine_ls_R_factor_gt 0.0466
_refine_ls_shift/su_max 0.000
_refine_ls_shift/su_mean 0.000
_refine_ls_structure_factor_coef Fsqd
_refine_ls_weighting_details 'w=1/[\s^2^(Fo^2^)+(0.0309P)^2^] where P=(Fo^2^+2Fc^2^)/3'
_refine_ls_weighting_scheme calc
_refine_ls_wR_factor_gt 0.0820
_refine_ls_wR_factor_ref 0.0984
_reflns_Friedel_coverage 0.000
_reflns_number_gt 5329
_reflns_number_total 8457
_reflns_threshold_expression 'I > 2\s(I)'
_cod_data_source_file ic5b02996_si_002.cif
_cod_data_source_block Aken1
_cod_database_code 4347305
_shelx_space_group_comment
;
The symmetry employed for this shelxl refinement is uniquely defined
by the following loop, which should always be used as a source of
symmetry information in preference to the above space-group names.
They are only intended as comments.
;
_shelx_estimated_absorpt_t_min 0.895
_shelx_estimated_absorpt_t_max 0.946
_shelxl_version_number 2013-4

loop_
_space_group_symop_operation_xyz
'x, y, z'
'-x, -y, -z'

loop_
_atom_site_label
_atom_site_type_symbol
_atom_site_fract_x
_atom_site_fract_y
_atom_site_fract_z
_atom_site_U_iso_or_equiv
_atom_site_adp_type
_atom_site_occupancy
_atom_site_site_symmetry_order
_atom_site_calc_flag
_atom_site_refinement_flags_posn
_atom_site_refinement_flags_adp
Pd1 Pd 0.22964(3) 0.19559(3) 0.76900(2) 0.01848(9) Uani 1 1 d . .
Cl1 Cl 0.05096(9) 0.19132(8) 0.90700(7) 0.0259(2) Uani 1 1 d . .
Cl2 Cl 0.41019(9) 0.19678(8) 0.63404(7) 0.0277(2) Uani 1 1 d . .
P1 P 0.27304(9) 0.34226(8) 0.81095(7) 0.0179(2) Uani 1 1 d . .
P2 P 0.19222(9) 0.03792(8) 0.74079(7) 0.0182(2) Uani 1 1 d . .
C1 C 0.3413(3) 0.4428(3) 0.6985(3) 0.0213(8) Uani 1 1 d . .
C2 C 0.2684(3) 0.4785(3) 0.6206(3) 0.0233(9) Uani 1 1 d . .
H2A H 0.2065 0.4394 0.6257 0.028 Uiso 1 1 calc R U
C3 C 0.2848(4) 0.5697(3) 0.5363(3) 0.0254(9) Uani 1 1 d . .
H3A H 0.2341 0.5925 0.4849 0.031 Uiso 1 1 calc R U
C4 C 0.3759(3) 0.6274(3) 0.5275(3) 0.0237(9) Uani 1 1 d . .
H4A H 0.3866 0.6908 0.4709 0.028 Uiso 1 1 calc R U
C5 C 0.4513(3) 0.5910(3) 0.6027(3) 0.0224(8) Uani 1 1 d . .
H5A H 0.5142 0.6298 0.5959 0.027 Uiso 1 1 calc R U
C6 C 0.4372(3) 0.4996(3) 0.6875(3) 0.0183(8) Uani 1 1 d . .
C7 C 0.5319(3) 0.4651(3) 0.7577(3) 0.0198(8) Uani 1 1 d . .
C8 C 0.5222(4) 0.5305(3) 0.8251(3) 0.0269(9) Uani 1 1 d . .
H8A H 0.4508 0.5960 0.8302 0.032 Uiso 1 1 calc R U
C9 C 0.6159(4) 0.5006(4) 0.8844(3) 0.0322(10) Uani 1 1 d . .
H9A H 0.6073 0.5449 0.9308 0.039 Uiso 1 1 calc R U
C10 C 0.7220(4) 0.4065(4) 0.8764(3) 0.0301(10) Uani 1 1 d . .
H10A H 0.7857 0.3865 0.9172 0.036 Uiso 1 1 calc R U
C11 C 0.7352(4) 0.3415(3) 0.8088(3) 0.0295(9) Uani 1 1 d . .
H11A H 0.8076 0.2770 0.8031 0.035 Uiso 1 1 calc R U
C12 C 0.6409(3) 0.3720(3) 0.7495(3) 0.0244(9) Uani 1 1 d . .
H12A H 0.6511 0.3283 0.7023 0.029 Uiso 1 1 calc R U
C13 C 0.3772(3) 0.2756(3) 0.9097(3) 0.0229(8) Uani 1 1 d . .
H13A H 0.4211 0.3322 0.9103 0.027 Uiso 1 1 calc R U
C14 C 0.4839(4) 0.1714(3) 0.8793(3) 0.0338(10) Uani 1 1 d . .
H14A H 0.5392 0.1364 0.9309 0.051 Uiso 1 1 calc R U
H14B H 0.5378 0.1958 0.8112 0.051 Uiso 1 1 calc R U
H14C H 0.4424 0.1160 0.8764 0.051 Uiso 1 1 calc R U
C15 C 0.2966(4) 0.2401(4) 1.0186(3) 0.0382(11) Uani 1 1 d . .
H15A H 0.3546 0.2063 1.0683 0.057 Uiso 1 1 calc R U
H15B H 0.2532 0.1843 1.0195 0.057 Uiso 1 1 calc R U
H15C H 0.2305 0.3071 1.0377 0.057 Uiso 1 1 calc R U
C16 C 0.1289(3) 0.4406(3) 0.8731(3) 0.0257(9) Uani 1 1 d . .
H16A H 0.0901 0.3938 0.9400 0.031 Uiso 1 1 calc R U
C17 C 0.0214(4) 0.4967(4) 0.8093(3) 0.0361(11) Uani 1 1 d . .
H17A H -0.0520 0.5471 0.8460 0.054 Uiso 1 1 calc R U
H17B H -0.0090 0.4378 0.7995 0.054 Uiso 1 1 calc R U
H17C H 0.0567 0.5410 0.7416 0.054 Uiso 1 1 calc R U
C18 C 0.1671(4) 0.5316(4) 0.8999(3) 0.0369(11) Uani 1 1 d . .
H18A H 0.0884 0.5812 0.9329 0.055 Uiso 1 1 calc R U
H18B H 0.2096 0.5771 0.8364 0.055 Uiso 1 1 calc R U
H18C H 0.2276 0.4946 0.9475 0.055 Uiso 1 1 calc R U
C19 C 0.0264(3) 0.0650(3) 0.7177(3) 0.0190(8) Uani 1 1 d . .
C20 C -0.0666(3) 0.0166(3) 0.7953(3) 0.0253(9) Uani 1 1 d . .
H20A H -0.0454 -0.0242 0.8608 0.030 Uiso 1 1 calc R U
C21 C -0.1882(4) 0.0264(3) 0.7793(3) 0.0314(10) Uani 1 1 d . .
H21A H -0.2495 -0.0066 0.8336 0.038 Uiso 1 1 calc R U
C22 C -0.2203(4) 0.0845(3) 0.6838(3) 0.0309(10) Uani 1 1 d . .
H22A H -0.3018 0.0883 0.6711 0.037 Uiso 1 1 calc R U
C23 C -0.1325(3) 0.1371(3) 0.6071(3) 0.0255(9) Uani 1 1 d . .
H23A H -0.1559 0.1790 0.5425 0.031 Uiso 1 1 calc R U
C24 C -0.0091(3) 0.1298(3) 0.6226(3) 0.0189(8) Uani 1 1 d . .
C25 C 0.0729(4) 0.1959(4) 0.5342(3) 0.0325(10) Uani 1 1 d . .
C26 C 0.1116(5) 0.1692(4) 0.4374(3) 0.0481(13) Uani 1 1 d . .
H26A H 0.0908 0.1064 0.4297 0.058 Uiso 1 1 calc R U
C27 C 0.1793(5) 0.2331(5) 0.3531(4) 0.0696(18) Uani 1 1 d . .
H27A H 0.2058 0.2140 0.2881 0.084 Uiso 1 1 calc R U
C28 C 0.2082(5) 0.3245(6) 0.3640(4) 0.080(2) Uani 1 1 d . .
H28A H 0.2556 0.3683 0.3065 0.096 Uiso 1 1 calc R U
C29 C 0.1688(7) 0.3527(6) 0.4578(5) 0.088(2) Uani 1 1 d . .
H29A H 0.1878 0.4169 0.4643 0.106 Uiso 1 1 calc R U
C30 C 0.1010(5) 0.2881(5) 0.5437(4) 0.0587(16) Uani 1 1 d . .
H30A H 0.0746 0.3080 0.6085 0.070 Uiso 1 1 calc R U
C31 C 0.3068(3) -0.0195(3) 0.6301(3) 0.0240(9) Uani 1 1 d . .
H31A H 0.3171 0.0482 0.5716 0.029 Uiso 1 1 calc R U
C32 C 0.2583(4) -0.0945(3) 0.5891(3) 0.0319(10) Uani 1 1 d . .
H32A H 0.3247 -0.1199 0.5312 0.048 Uiso 1 1 calc R U
H32B H 0.1766 -0.0503 0.5656 0.048 Uiso 1 1 calc R U
H32C H 0.2427 -0.1609 0.6447 0.048 Uiso 1 1 calc R U
C33 C 0.4449(3) -0.0822(3) 0.6515(3) 0.0329(10) Uani 1 1 d . .
H33A H 0.5009 -0.1102 0.5911 0.049 Uiso 1 1 calc R U
H33B H 0.4398 -0.1465 0.7120 0.049 Uiso 1 1 calc R U
H33C H 0.4820 -0.0298 0.6651 0.049 Uiso 1 1 calc R U
C34 C 0.1979(4) -0.0760(3) 0.8619(3) 0.0240(9) Uani 1 1 d . .
H34A H 0.1164 -0.0498 0.9123 0.029 Uiso 1 1 calc R U
C35 C 0.1941(4) -0.1925(3) 0.8539(3) 0.0312(10) Uani 1 1 d . .
H35A H 0.1962 -0.2467 0.9215 0.047 Uiso 1 1 calc R U
H35B H 0.2701 -0.2209 0.8027 0.047 Uiso 1 1 calc R U
H35C H 0.1136 -0.1837 0.8324 0.047 Uiso 1 1 calc R U
C36 C 0.3119(4) -0.0913(4) 0.9116(3) 0.0376(11) Uani 1 1 d . .
H36A H 0.3092 -0.1517 0.9755 0.056 Uiso 1 1 calc R U
H36B H 0.3044 -0.0200 0.9276 0.056 Uiso 1 1 calc R U
H36C H 0.3950 -0.1120 0.8633 0.056 Uiso 1 1 calc R U

loop_
_atom_site_aniso_label
_atom_site_aniso_U_11
_atom_site_aniso_U_22
_atom_site_aniso_U_33
_atom_site_aniso_U_23
_atom_site_aniso_U_13
_atom_site_aniso_U_12
Pd1 0.01876(14) 0.01810(17) 0.01940(15) -0.00369(12) -0.00308(11) -0.00740(12)
Cl1 0.0240(5) 0.0260(6) 0.0267(5) -0.0075(5) 0.0031(4) -0.0114(4)
Cl2 0.0257(5) 0.0298(6) 0.0279(5) -0.0105(5) 0.0048(4) -0.0135(4)
P1 0.0190(5) 0.0168(5) 0.0189(5) -0.0039(4) -0.0032(4) -0.0069(4)
P2 0.0185(5) 0.0162(5) 0.0211(5) -0.0040(4) -0.0055(4) -0.0052(4)
C1 0.0201(19) 0.020(2) 0.021(2) -0.0077(17) -0.0021(15) -0.0016(16)
C2 0.024(2) 0.021(2) 0.026(2) -0.0026(18) -0.0084(16) -0.0076(17)
C3 0.030(2) 0.024(2) 0.022(2) -0.0006(18) -0.0112(17) -0.0063(18)
C4 0.025(2) 0.018(2) 0.024(2) -0.0021(17) -0.0033(16) -0.0053(17)
C5 0.0215(19) 0.020(2) 0.027(2) -0.0062(18) -0.0025(16) -0.0101(17)
C6 0.0174(18) 0.017(2) 0.0209(19) -0.0061(17) -0.0031(15) -0.0038(15)
C7 0.0219(19) 0.020(2) 0.0192(19) -0.0022(17) -0.0023(15) -0.0120(16)
C8 0.027(2) 0.027(2) 0.028(2) -0.0055(19) -0.0035(17) -0.0107(18)
C9 0.043(3) 0.036(3) 0.027(2) -0.009(2) -0.0085(19) -0.020(2)
C10 0.029(2) 0.036(3) 0.028(2) 0.004(2) -0.0131(18) -0.016(2)
C11 0.023(2) 0.025(2) 0.034(2) -0.002(2) -0.0071(18) -0.0025(18)
C12 0.0223(19) 0.023(2) 0.027(2) -0.0049(18) -0.0066(16) -0.0048(17)
C13 0.028(2) 0.022(2) 0.021(2) -0.0010(17) -0.0102(16) -0.0097(17)
C14 0.028(2) 0.030(3) 0.045(3) -0.008(2) -0.021(2) 0.0004(19)
C15 0.043(3) 0.051(3) 0.021(2) 0.004(2) -0.0086(19) -0.023(2)
C16 0.0219(19) 0.025(2) 0.026(2) -0.0084(19) 0.0046(16) -0.0067(17)
C17 0.026(2) 0.032(3) 0.044(3) -0.009(2) 0.0004(19) -0.0066(19)
C18 0.034(2) 0.034(3) 0.048(3) -0.027(2) 0.007(2) -0.013(2)
C19 0.0200(18) 0.015(2) 0.023(2) -0.0060(17) -0.0044(15) -0.0044(16)
C20 0.0215(19) 0.027(2) 0.024(2) -0.0029(18) -0.0048(16) -0.0053(17)
C21 0.021(2) 0.029(3) 0.042(3) -0.005(2) -0.0034(18) -0.0106(18)
C22 0.019(2) 0.033(3) 0.043(3) -0.012(2) -0.0089(18) -0.0069(18)
C23 0.026(2) 0.021(2) 0.032(2) -0.0088(19) -0.0160(17) 0.0003(17)
C24 0.0220(19) 0.015(2) 0.024(2) -0.0092(17) -0.0041(15) -0.0061(16)
C25 0.024(2) 0.035(3) 0.033(2) 0.004(2) -0.0126(18) -0.0074(19)
C26 0.057(3) 0.038(3) 0.032(3) 0.002(2) -0.007(2) -0.003(2)
C27 0.052(3) 0.082(5) 0.037(3) 0.011(3) 0.004(3) -0.004(3)
C28 0.057(4) 0.128(6) 0.049(4) 0.040(4) -0.024(3) -0.063(4)
C29 0.140(6) 0.100(5) 0.063(4) 0.033(4) -0.057(4) -0.099(5)
C30 0.100(4) 0.064(4) 0.035(3) 0.015(3) -0.035(3) -0.057(3)
C31 0.024(2) 0.021(2) 0.024(2) -0.0028(18) -0.0043(16) -0.0058(17)
C32 0.035(2) 0.031(3) 0.034(2) -0.014(2) -0.0074(19) -0.008(2)
C33 0.022(2) 0.029(3) 0.040(3) -0.009(2) -0.0003(18) -0.0027(18)
C34 0.027(2) 0.021(2) 0.025(2) -0.0009(18) -0.0108(17) -0.0079(17)
C35 0.038(2) 0.020(2) 0.035(2) -0.003(2) -0.0120(19) -0.0070(19)
C36 0.039(2) 0.033(3) 0.041(3) 0.004(2) -0.023(2) -0.009(2)

loop_
_atom_type_symbol
_atom_type_description
_atom_type_scat_dispersion_real
_atom_type_scat_dispersion_imag
_atom_type_scat_source
C C 0.0033 0.0016 'International Tables Vol C Tables 4.2.6.8 and 6.1.1.4'
H H 0.0000 0.0000 'International Tables Vol C Tables 4.2.6.8 and 6.1.1.4'
Cl Cl 0.1484 0.1585 'International Tables Vol C Tables 4.2.6.8 and 6.1.1.4'
P P 0.1023 0.0942 'International Tables Vol C Tables 4.2.6.8 and 6.1.1.4'
Pd Pd -0.9988 1.0072 'International Tables Vol C Tables 4.2.6.8 and 6.1.1.4'

loop_
_geom_angle_atom_site_label_1
_geom_angle_atom_site_label_2
_geom_angle_atom_site_label_3
_geom_angle
Cl2 Pd1 Cl1 178.76(4)
Cl2 Pd1 P1 88.85(3)
Cl1 Pd1 P1 91.21(4)
Cl2 Pd1 P2 92.87(4)
Cl1 Pd1 P2 86.97(3)
P1 Pd1 P2 174.84(4)
C1 P1 C16 101.02(17)
C1 P1 C13 113.23(17)
C16 P1 C13 104.02(17)
C1 P1 Pd1 114.25(12)
C16 P1 Pd1 115.95(12)
C13 P1 Pd1 107.95(12)
C19 P2 C34 104.10(16)
C19 P2 C31 105.04(16)
C34 P2 C31 109.52(17)
C19 P2 Pd1 113.74(12)
C34 P2 Pd1 107.81(12)
C31 P2 Pd1 115.96(12)
C2 C1 C6 118.4(3)
C2 C1 P1 110.7(3)
C6 C1 P1 130.1(3)
C3 C2 C1 121.7(3)
C3 C2 H2A 119.2
C1 C2 H2A 119.2
C4 C3 C2 119.8(3)
C4 C3 H3A 120.1
C2 C3 H3A 120.1
C3 C4 C5 119.1(3)
C3 C4 H4A 120.5
C5 C4 H4A 120.5
C4 C5 C6 122.2(3)
C4 C5 H5A 118.9
C6 C5 H5A 118.9
C5 C6 C1 118.8(3)
C5 C6 C7 116.0(3)
C1 C6 C7 125.1(3)
C8 C7 C12 117.9(3)
C8 C7 C6 121.8(3)
C12 C7 C6 120.0(3)
C9 C8 C7 120.7(4)
C9 C8 H8A 119.7
C7 C8 H8A 119.7
C10 C9 C8 120.3(4)
C10 C9 H9A 119.8
C8 C9 H9A 119.8
C9 C10 C11 120.1(4)
C9 C10 H10A 120.0
C11 C10 H10A 120.0
C12 C11 C10 119.3(4)
C12 C11 H11A 120.4
C10 C11 H11A 120.4
C11 C12 C7 121.7(4)
C11 C12 H12A 119.1
C7 C12 H12A 119.1
C15 C13 C14 110.2(3)
C15 C13 P1 111.9(3)
C14 C13 P1 109.3(2)
C15 C13 H13A 108.4
C14 C13 H13A 108.4
P1 C13 H13A 108.4
C13 C14 H14A 109.5
C13 C14 H14B 109.5
H14A C14 H14B 109.5
C13 C14 H14C 109.5
H14A C14 H14C 109.5
H14B C14 H14C 109.5
C13 C15 H15A 109.5
C13 C15 H15B 109.5
H15A C15 H15B 109.5
C13 C15 H15C 109.5
H15A C15 H15C 109.5
H15B C15 H15C 109.5
C18 C16 C17 110.3(3)
C18 C16 P1 112.2(2)
C17 C16 P1 113.2(3)
C18 C16 H16A 106.9
C17 C16 H16A 106.9
P1 C16 H16A 106.9
C16 C17 H17A 109.5
C16 C17 H17B 109.5
H17A C17 H17B 109.5
C16 C17 H17C 109.5
H17A C17 H17C 109.5
H17B C17 H17C 109.5
C16 C18 H18A 109.5
C16 C18 H18B 109.5
H18A C18 H18B 109.5
C16 C18 H18C 109.5
H18A C18 H18C 109.5
H18B C18 H18C 109.5
C20 C19 C24 118.1(3)
C20 C19 P2 119.7(3)
C24 C19 P2 122.2(3)
C21 C20 C19 122.1(4)
C21 C20 H20A 118.9
C19 C20 H20A 118.9
C20 C21 C22 119.8(4)
C20 C21 H21A 120.1
C22 C21 H21A 120.1
C21 C22 C23 119.4(3)
C21 C22 H22A 120.3
C23 C22 H22A 120.3
C22 C23 C24 121.5(4)
C22 C23 H23A 119.2
C24 C23 H23A 119.2
C23 C24 C19 118.9(3)
C23 C24 C25 115.4(3)
C19 C24 C25 125.6(3)
C30 C25 C26 119.0(4)
C30 C25 C24 121.2(4)
C26 C25 C24 119.6(4)
C27 C26 C25 120.8(5)
C27 C26 H26A 119.6
C25 C26 H26A 119.6
C28 C27 C26 119.6(5)
C28 C27 H27A 120.2
C26 C27 H27A 120.2
C27 C28 C29 120.2(5)
C27 C28 H28A 119.9
C29 C28 H28A 119.9
C28 C29 C30 120.7(5)
C28 C29 H29A 119.6
C30 C29 H29A 119.6
C25 C30 C29 119.6(5)
C25 C30 H30A 120.2
C29 C30 H30A 120.2
C32 C31 C33 109.6(3)
C32 C31 P2 115.8(2)
C33 C31 P2 112.9(3)
C32 C31 H31A 106.0
C33 C31 H31A 106.0
P2 C31 H31A 106.0
C31 C32 H32A 109.5
C31 C32 H32B 109.5
H32A C32 H32B 109.5
C31 C32 H32C 109.5
H32A C32 H32C 109.5
H32B C32 H32C 109.5
C31 C33 H33A 109.5
C31 C33 H33B 109.5
H33A C33 H33B 109.5
C31 C33 H33C 109.5
H33A C33 H33C 109.5
H33B C33 H33C 109.5
C36 C34 C35 110.1(3)
C36 C34 P2 113.2(3)
C35 C34 P2 115.3(3)
C36 C34 H34A 105.8
C35 C34 H34A 105.8
P2 C34 H34A 105.8
C34 C35 H35A 109.5
C34 C35 H35B 109.5
H35A C35 H35B 109.5
C34 C35 H35C 109.5
H35A C35 H35C 109.5
H35B C35 H35C 109.5
C34 C36 H36A 109.5
C34 C36 H36B 109.5
H36A C36 H36B 109.5
C34 C36 H36C 109.5
H36A C36 H36C 109.5
H36B C36 H36C 109.5

loop_
_geom_bond_atom_site_label_1
_geom_bond_atom_site_label_2
_geom_bond_distance
Pd1 Cl2 2.3133(10)
Pd1 Cl1 2.3260(10)
Pd1 P1 2.3553(10)
Pd1 P2 2.3564(10)
P1 C1 1.838(4)
P1 C16 1.855(4)
P1 C13 1.863(4)
P2 C19 1.853(3)
P2 C34 1.854(4)
P2 C31 1.867(4)
C1 C2 1.407(5)
C1 C6 1.422(5)
C2 C3 1.391(5)
C2 H2A 0.9500
C3 C4 1.393(5)
C3 H3A 0.9500
C4 C5 1.394(5)
C4 H4A 0.9500
C5 C6 1.393(5)
C5 H5A 0.9500
C6 C7 1.502(5)
C7 C8 1.402(5)
C7 C12 1.397(5)
C8 C9 1.391(5)
C8 H8A 0.9500
C9 C10 1.387(6)
C9 H9A 0.9500
C10 C11 1.388(5)
C10 H10A 0.9500
C11 C12 1.394(5)
C11 H11A 0.9500
C12 H12A 0.9500
C13 C15 1.534(5)
C13 C14 1.544(5)
C13 H13A 1.0000
C14 H14A 0.9800
C14 H14B 0.9800
C14 H14C 0.9800
C15 H15A 0.9800
C15 H15B 0.9800
C15 H15C 0.9800
C16 C18 1.538(5)
C16 C17 1.537(5)
C16 H16A 1.0000
C17 H17A 0.9800
C17 H17B 0.9800
C17 H17C 0.9800
C18 H18A 0.9800
C18 H18B 0.9800
C18 H18C 0.9800
C19 C20 1.404(5)
C19 C24 1.411(5)
C20 C21 1.384(5)
C20 H20A 0.9500
C21 C22 1.386(5)
C21 H21A 0.9500
C22 C23 1.386(5)
C22 H22A 0.9500
C23 C24 1.410(5)
C23 H23A 0.9500
C24 C25 1.505(5)
C25 C30 1.371(6)
C25 C26 1.403(6)
C26 C27 1.380(6)
C26 H26A 0.9500
C27 C28 1.372(8)
C27 H27A 0.9500
C28 C29 1.372(8)
C28 H28A 0.9500
C29 C30 1.396(7)
C29 H29A 0.9500
C30 H30A 0.9500
C31 C32 1.548(5)
C31 C33 1.540(5)
C31 H31A 1.0000
C32 H32A 0.9800
C32 H32B 0.9800
C32 H32C 0.9800
C33 H33A 0.9800
C33 H33B 0.9800
C33 H33C 0.9800
C34 C36 1.535(5)
C34 C35 1.548(5)
C34 H34A 1.0000
C35 H35A 0.9800
C35 H35B 0.9800
C35 H35C 0.9800
C36 H36A 0.9800
C36 H36B 0.9800
C36 H36C 0.9800

loop_
_geom_torsion_atom_site_label_1
_geom_torsion_atom_site_label_2
_geom_torsion_atom_site_label_3
_geom_torsion_atom_site_label_4
_geom_torsion
C16 P1 C1 C2 -77.4(3)
C13 P1 C1 C2 172.0(2)
Pd1 P1 C1 C2 47.8(3)
C16 P1 C1 C6 91.5(4)
C13 P1 C1 C6 -19.1(4)
Pd1 P1 C1 C6 -143.3(3)
C6 C1 C2 C3 -2.4(5)
P1 C1 C2 C3 168.0(3)
C1 C2 C3 C4 0.4(6)
C2 C3 C4 C5 1.3(5)
C3 C4 C5 C6 -0.9(5)
C4 C5 C6 C1 -1.1(5)
C4 C5 C6 C7 175.7(3)
C2 C1 C6 C5 2.7(5)
P1 C1 C6 C5 -165.5(3)
C2 C1 C6 C7 -173.8(3)
P1 C1 C6 C7 18.1(5)
C5 C6 C7 C8 73.3(4)
C1 C6 C7 C8 -110.2(4)
C5 C6 C7 C12 -100.1(4)
C1 C6 C7 C12 76.4(5)
C12 C7 C8 C9 -2.3(5)
C6 C7 C8 C9 -175.9(3)
C7 C8 C9 C10 1.2(6)
C8 C9 C10 C11 0.0(6)
C9 C10 C11 C12 0.0(6)
C10 C11 C12 C7 -1.3(6)
C8 C7 C12 C11 2.4(6)
C6 C7 C12 C11 176.1(3)
C1 P1 C13 C15 152.9(3)
C16 P1 C13 C15 44.1(3)
Pd1 P1 C13 C15 -79.6(3)
C1 P1 C13 C14 -84.7(3)
C16 P1 C13 C14 166.5(3)
Pd1 P1 C13 C14 42.8(3)
C1 P1 C16 C18 -57.3(3)
C13 P1 C16 C18 60.3(3)
Pd1 P1 C16 C18 178.7(2)
C1 P1 C16 C17 68.4(3)
C13 P1 C16 C17 -174.0(3)
Pd1 P1 C16 C17 -55.6(3)
C34 P2 C19 C20 10.4(3)
C31 P2 C19 C20 125.5(3)
Pd1 P2 C19 C20 -106.6(3)
C34 P2 C19 C24 -167.1(3)
C31 P2 C19 C24 -52.0(3)
Pd1 P2 C19 C24 75.8(3)
C24 C19 C20 C21 3.0(5)
P2 C19 C20 C21 -174.7(3)
C19 C20 C21 C22 0.7(6)
C20 C21 C22 C23 -3.2(6)
C21 C22 C23 C24 2.1(6)
C22 C23 C24 C19 1.6(5)
C22 C23 C24 C25 -177.2(4)
C20 C19 C24 C23 -4.0(5)
P2 C19 C24 C23 173.6(3)
C20 C19 C24 C25 174.6(4)
P2 C19 C24 C25 -7.8(5)
C23 C24 C25 C30 112.9(4)
C19 C24 C25 C30 -65.8(6)
C23 C24 C25 C26 -61.4(5)
C19 C24 C25 C26 120.0(4)
C30 C25 C26 C27 1.3(7)
C24 C25 C26 C27 175.7(4)
C25 C26 C27 C28 -0.6(8)
C26 C27 C28 C29 -0.6(9)
C27 C28 C29 C30 1.1(10)
C26 C25 C30 C29 -0.8(7)
C24 C25 C30 C29 -175.1(5)
C28 C29 C30 C25 -0.4(9)
C19 P2 C31 C32 -34.4(3)
C34 P2 C31 C32 76.9(3)
Pd1 P2 C31 C32 -160.9(2)
C19 P2 C31 C33 -161.8(3)
C34 P2 C31 C33 -50.5(3)
Pd1 P2 C31 C33 71.7(3)
C19 P2 C34 C36 -165.1(3)
C31 P2 C34 C36 83.0(3)
Pd1 P2 C34 C36 -44.0(3)
C19 P2 C34 C35 66.8(3)
C31 P2 C34 C35 -45.0(3)
Pd1 P2 C34 C35 -172.0(2)
